data_2202287
loop_
_publ_author_name
'Kabbour, Houria'
'Cario, Laurent'
'Deudon, Catherine'
'Meerschaut, Alain'

_publ_section_title
;
 A gadolinium and niobium oxide sulfide, Gd~3~NbS~3~O~4~
;
_journal_issue 7
_journal_name_full 'Acta Crystallographica Section E'
_journal_page_first i101
_journal_page_last i102
_journal_paper_doi 10.1107/S1600536803013035
_journal_volume 59
_journal_year 2003
_chemical_formula_iupac 'Gd3 Nb S3 O4'
_chemical_formula_moiety 'Gd3 Nb S3 O4'
_chemical_formula_structural 'Gd3 Nb S3 O4'
_chemical_formula_sum 'Gd3 Nb O4 S3'
_chemical_formula_weight 724.84
_chemical_name_systematic
;
Tridadolinium niobium trisulfide tetraoxide
;
_space_group_IT_number 33
_symmetry_cell_setting orthorhombic
_symmetry_space_group_name_Hall 'P -2ac -2n'
_symmetry_space_group_name_H-M 'P n 21 a'
_atom_sites_solution_primary isomor
_cell_angle_alpha 90.00
_cell_angle_beta 90.00
_cell_angle_gamma 90.00
_cell_formula_units_Z 4
_cell_length_a 6.64510(10)
_cell_length_b 7.5873(2)
_cell_length_c 14.1809(3)
_cell_measurement_reflns_used 21073
_cell_measurement_temperature 293(2)
_cell_measurement_theta_max 34.97
_cell_measurement_theta_min 2.91
_cell_volume 714.98(3)
_computing_cell_refinement 'HKL SCALEPACK (Otwinowski & Minor, 1997)'
_computing_data_collection 'COLLECT (Nonius, 1997-2000)'
_computing_data_reduction 'HKL DENZO (Otwinowski & Minor, 1997) and SCALEPACK'
_computing_molecular_graphics 'DIAMOND (Brandenburg, 2001)'
_computing_publication_material 'SHELXTL (Bruker, 2001)'
_computing_structure_solution 'not used (isotypic)'
_diffrn_ambient_temperature 293(2)
_diffrn_detector_area_resol_mean 9
_diffrn_measured_fraction_theta_full 0.998
_diffrn_measured_fraction_theta_max 0.998
_diffrn_measurement_device '95mm CCD camera on \k-goniostat'
_diffrn_measurement_device_type 'Nonius KappaCCD'
_diffrn_measurement_method CCD
_diffrn_radiation_monochromator graphite
_diffrn_radiation_source 'fine-focus sealed tube'
_diffrn_radiation_type MoK\a
_diffrn_radiation_wavelength 0.71069
_diffrn_reflns_av_R_equivalents 0.0542
_diffrn_reflns_av_sigmaI/netI 0.0355
_diffrn_reflns_limit_h_max 10
_diffrn_reflns_limit_h_min -10
_diffrn_reflns_limit_k_max 12
_diffrn_reflns_limit_k_min -12
_diffrn_reflns_limit_l_max 21
_diffrn_reflns_limit_l_min -22
_diffrn_reflns_number 18460
_diffrn_reflns_theta_full 34.96
_diffrn_reflns_theta_max 34.96
_diffrn_reflns_theta_min 3.04
_exptl_absorpt_coefficient_mu 29.850
_exptl_absorpt_correction_T_max 0.6411
_exptl_absorpt_correction_T_min 0.1917
_exptl_absorpt_correction_type gaussian
_exptl_absorpt_process_details '(SHELXTL; Bruker, 2001)'
_exptl_crystal_colour yellow
_exptl_crystal_density_diffrn 6.734
_exptl_crystal_density_method 'not measured'
_exptl_crystal_description platelet
_exptl_crystal_F_000 1252
_exptl_crystal_size_max 0.090
_exptl_crystal_size_mid 0.060
_exptl_crystal_size_min 0.015
_refine_diff_density_max 2.225
_refine_diff_density_min -2.110
_refine_ls_abs_structure_details '(Flack, 1983)'
_refine_ls_abs_structure_Flack 0.554(14)
_refine_ls_extinction_coef 0.00103(6)
_refine_ls_extinction_expression Fc^*^=kFc[1+0.001xFc^2^\l^3^/sin(2\q)]^-1/4^
_refine_ls_extinction_method SHELXL97
_refine_ls_goodness_of_fit_ref 1.051
_refine_ls_matrix_type full
_refine_ls_number_parameters 102
_refine_ls_number_reflns 3130
_refine_ls_number_restraints 1
_refine_ls_restrained_S_all 1.051
_refine_ls_R_factor_all 0.0368
_refine_ls_R_factor_gt 0.0297
_refine_ls_shift/su_max 0.002
_refine_ls_shift/su_mean 0.000
_refine_ls_structure_factor_coef Fsqd
_refine_ls_weighting_details 'calc w = 1/[\s^2^(Fo^2^)+(0.0207P)^2^+6.6189P] where P = (Fo^2^+2Fc^2^)/3'
_refine_ls_weighting_scheme calc
_refine_ls_wR_factor_gt 0.0581
_refine_ls_wR_factor_ref 0.0606
_reflns_number_gt 2839
_reflns_number_total 3130
_reflns_threshold_expression I>2\s(I)
_cod_data_source_file br6101.cif
_cod_data_source_block I
_cod_depositor_comments
;
The following automatic conversions were performed:

'_exptl_absorpt_correction_type' value 'Gaussian' changed to
'gaussian' according to
/home/saulius/struct/CIF-dictionaries/cif_core.dic dictionary named
'cif_core.dic' version 2.4.1 from 2010-06-29.

Automatic conversion script
Id: cif_fix_values 1715 2011-07-08 13:25:40Z adriana 
;
_cod_original_formula_sum 'Gd3 Nb1 O4 S3'
_cod_database_code 2202287
_cod_database_fobs_code 2202287

loop_
_symmetry_equiv_pos_as_xyz
'x, y, z'
'-x, y+1/2, -z'
'-x+1/2, y+1/2, z+1/2'
'x+1/2, y, -z+1/2'

loop_
_atom_site_label
_atom_site_fract_x
_atom_site_fract_y
_atom_site_fract_z
_atom_site_U_iso_or_equiv
_atom_site_adp_type
_atom_site_calc_flag
_atom_site_refinement_flags
_atom_site_occupancy
_atom_site_disorder_assembly
_atom_site_disorder_group
_atom_site_type_symbol
Gd1 0.77583(4) 0.24993(9) 0.58180(2) 0.00675(6) Uani d . 1 . . Gd
Gd2 0.21841(5) -0.00586(3) 0.65757(3) 0.00756(8) Uani d . 1 . . Gd
Gd3 0.22626(5) 0.50511(4) 0.66538(3) 0.00857(8) Uani d . 1 . . Gd
Nb1 0.81637(8) 0.74064(13) 0.57250(4) 0.00674(10) Uani d . 1 . . Nb
S1 0.5013(2) 0.2443(3) 0.72724(10) 0.0080(2) Uani d . 1 . . S
S2 0.5457(2) 0.7568(3) 0.70274(10) 0.0092(2) Uani d . 1 . . S
S3 0.4791(3) 0.0219(3) 0.49464(13) 0.0118(4) Uani d . 1 . . S
O1 0.8565(6) 0.7551(13) 0.4376(3) 0.0099(8) Uani d . 1 . . O
O2 0.8755(8) -0.0289(8) 0.6154(4) 0.0118(11) Uani d . 1 . . O
O3 0.8798(8) 0.5231(8) 0.6323(4) 0.0109(11) Uani d . 1 . . O
O4 0.1330(6) 0.7415(12) 0.5731(3) 0.0092(8) Uani d . 1 . . O

loop_
_atom_site_aniso_label
_atom_site_aniso_U_11
_atom_site_aniso_U_22
_atom_site_aniso_U_33
_atom_site_aniso_U_12
_atom_site_aniso_U_13
_atom_site_aniso_U_23
Gd1 0.00683(11) 0.00576(10) 0.00767(12) 0.0003(2) 0.00051(9) 0.0000(2)
Gd2 0.00659(17) 0.00641(16) 0.00968(15) -0.00030(18) 0.00006(11) -0.00003(18)
Gd3 0.00713(17) 0.00623(17) 0.01234(15) -0.00007(19) 0.00058(12) 0.00069(18)
Nb1 0.0087(2) 0.0058(2) 0.00570(19) -0.0015(4) 0.00000(16) 0.0000(3)
S1 0.0076(5) 0.0090(5) 0.0075(5) -0.0002(9) 0.0000(4) 0.0001(9)
S2 0.0088(6) 0.0095(6) 0.0092(5) -0.0002(8) 0.0002(4) -0.0001(8)
S3 0.0119(8) 0.0135(12) 0.0101(6) -0.0047(7) 0.0010(6) -0.0018(7)
O1 0.0106(17) 0.0116(18) 0.0076(16) -0.003(3) 0.0002(14) -0.001(3)
O2 0.010(2) 0.009(3) 0.017(2) 0.0001(19) -0.0056(19) 0.001(2)
O3 0.008(2) 0.008(3) 0.017(2) -0.001(2) -0.0035(17) 0.000(2)
O4 0.0091(16) 0.012(2) 0.0064(16) 0.004(3) -0.0004(13) 0.000(3)

loop_
_atom_type_symbol
_atom_type_description
_atom_type_scat_dispersion_real
_atom_type_scat_dispersion_imag
_atom_type_scat_source
O O 0.0106 0.0060 'International Tables Vol C Tables 4.2.6.8 and 6.1.1.4'
S S 0.1246 0.1234 'International Tables Vol C Tables 4.2.6.8 and 6.1.1.4'
Nb Nb -2.0727 0.6215 'International Tables Vol C Tables 4.2.6.8 and 6.1.1.4'
Gd Gd -0.1653 3.9035 'International Tables Vol C Tables 4.2.6.8 and 6.1.1.4'

loop_
_geom_angle_atom_site_label_1
_geom_angle_atom_site_label_2
_geom_angle_atom_site_label_3
_geom_angle_site_symmetry_1
_geom_angle_site_symmetry_3
_geom_angle
_geom_angle_publ_flag
O2 Gd1 O4 . 2_646 95.7(3) y
O2 Gd1 O3 . . 133.47(16) y
O4 Gd1 O3 2_646 . 104.2(3) y
O2 Gd1 O1 . 2_746 75.4(3) y
O4 Gd1 O1 2_646 2_746 68.19(14) y
O3 Gd1 O1 . 2_746 73.9(3) y
O2 Gd1 S1 . . 91.24(16) y
O4 Gd1 S1 2_646 . 153.82(11) y
O3 Gd1 S1 . . 88.83(15) y
O1 Gd1 S1 2_746 . 137.92(10) y
O2 Gd1 S3 . 2_656 156.77(14) y
O4 Gd1 S3 2_646 2_656 79.28(19) y
O3 Gd1 S3 . 2_656 69.41(15) y
O1 Gd1 S3 2_746 2_656 122.0(2) y
S1 Gd1 S3 . 2_656 84.46(6) y
O2 Gd1 S3 . . 74.42(14) y
O4 Gd1 S3 2_646 . 75.71(16) y
O3 Gd1 S3 . . 151.04(14) y
O1 Gd1 S3 2_746 . 129.60(19) y
S1 Gd1 S3 . . 81.93(5) y
S3 Gd1 S3 2_656 . 82.366(10) y
O2 Gd1 S1 . 4_556 70.24(15) y
O4 Gd1 S1 2_646 4_556 135.55(11) y
O3 Gd1 S1 . 4_556 66.07(15) y
O1 Gd1 S1 2_746 4_556 67.48(10) y
S1 Gd1 S1 . 4_556 70.441(9) y
S3 Gd1 S1 2_656 4_556 128.58(6) y
S3 Gd1 S1 . 4_556 133.94(6) y
O4 Gd2 O2 1_545 1_455 64.80(18) y
O4 Gd2 O1 1_545 2_646 109.41(17) y
O2 Gd2 O1 1_455 2_646 73.97(18) y
O4 Gd2 S1 1_545 . 152.51(11) y
O2 Gd2 S1 1_455 . 140.69(15) y
O1 Gd2 S1 2_646 . 77.67(15) y
O4 Gd2 S1 1_545 4_456 135.17(11) y
O2 Gd2 S1 1_455 4_456 73.15(14) y
O1 Gd2 S1 2_646 4_456 71.26(13) y
S1 Gd2 S1 . 4_456 72.29(5) y
O4 Gd2 S2 1_545 1_545 77.59(14) y
O2 Gd2 S2 1_455 1_545 137.28(16) y
O1 Gd2 S2 2_646 1_545 141.08(10) y
S1 Gd2 S2 . 1_545 80.90(6) y
S1 Gd2 S2 4_456 1_545 131.17(4) y
O4 Gd2 S3 1_545 . 78.19(12) y
O2 Gd2 S3 1_455 . 112.36(14) y
O1 Gd2 S3 2_646 . 67.84(11) y
S1 Gd2 S3 . . 80.40(5) y
S1 Gd2 S3 4_456 . 134.58(7) y
S2 Gd2 S3 1_545 . 76.84(5) y
O4 Gd2 S2 1_545 4_446 75.24(14) y
O2 Gd2 S2 1_455 4_446 75.32(14) y
O1 Gd2 S2 2_646 4_446 142.66(10) y
S1 Gd2 S2 . 4_446 115.86(5) y
S1 Gd2 S2 4_456 4_446 79.92(6) y
S2 Gd2 S2 1_545 4_446 76.17(5) y
S3 Gd2 S2 . 4_446 145.43(6) y
O4 Gd3 O3 . 1_455 65.09(19) y
O4 Gd3 O1 . 2_646 101.71(17) y
O3 Gd3 O1 1_455 2_646 72.97(19) y
O4 Gd3 S1 . . 153.21(11) y
O3 Gd3 S1 1_455 . 137.16(17) y
O1 Gd3 S1 2_646 . 77.83(15) y
O4 Gd3 S2 . . 77.79(16) y
O3 Gd3 S2 1_455 . 135.51(17) y
O1 Gd3 S2 2_646 . 141.26(10) y
S1 Gd3 S2 . . 86.06(6) y
O4 Gd3 S1 . 4_456 133.48(12) y
O3 Gd3 S1 1_455 4_456 68.97(15) y
O1 Gd3 S1 2_646 4_456 70.78(14) y
S1 Gd3 S1 . 4_456 72.20(5) y
S2 Gd3 S1 . 4_456 136.65(4) y
O4 Gd3 S2 . 4_456 75.25(14) y
O3 Gd3 S2 1_455 4_456 71.87(15) y
O1 Gd3 S2 2_646 4_456 142.29(10) y
S1 Gd3 S2 . 4_456 121.46(4) y
S2 Gd3 S2 . 4_456 75.78(6) y
S1 Gd3 S2 4_456 4_456 84.20(6) y
O4 Gd3 S3 . 2_656 73.31(11) y
O3 Gd3 S3 1_455 2_656 119.03(15) y
O1 Gd3 S3 2_646 2_656 74.29(11) y
S1 Gd3 S3 . 2_656 80.96(5) y
S2 Gd3 S3 . 2_656 68.47(5) y
S1 Gd3 S3 4_456 2_656 139.46(7) y
S2 Gd3 S3 4_456 2_656 136.25(6) y
O2 Nb1 O3 1_565 . 127.8(2) y
O2 Nb1 O1 1_565 . 103.7(3) y
O3 Nb1 O1 . . 117.3(3) y
O2 Nb1 O4 1_565 1_655 77.8(3) y
O3 Nb1 O4 . 1_655 77.3(3) y
O1 Nb1 O4 . 1_655 82.28(16) y
O2 Nb1 S2 1_565 . 82.58(18) y
O3 Nb1 S2 . . 82.91(17) y
O1 Nb1 S2 . . 143.23(13) y
O4 Nb1 S2 1_655 . 133.95(11) y
O2 Nb1 S3 1_565 2_656 145.03(17) y
O3 Nb1 S3 . 2_656 77.78(17) y
O1 Nb1 S3 . 2_656 77.9(2) y
O4 Nb1 S3 1_655 2_656 136.0(2) y
S2 Nb1 S3 . 2_656 77.18(6) y

loop_
_geom_bond_atom_site_label_1
_geom_bond_atom_site_label_2
_geom_bond_site_symmetry_2
_geom_bond_distance
_geom_bond_publ_flag
Gd1 O2 . 2.267(6) y
Gd1 O4 2_646 2.279(4) y
Gd1 O3 . 2.299(6) y
Gd1 O1 2_746 2.459(4) y
Gd1 S1 . 2.7536(14) y
Gd1 S3 2_656 2.882(2) y
Gd1 S3 . 2.899(2) y
Gd1 S1 4_556 3.0952(14) y
Gd1 Nb1 2_746 3.4838(6) no
Gd1 Gd2 1_655 3.6838(6) no
Gd1 Gd3 1_655 3.7567(5) no
Gd1 Gd2 2_656 3.8675(6) no
Gd2 O4 1_545 2.331(8) y
Gd2 O2 1_455 2.363(5) y
Gd2 O1 2_646 2.447(8) y
Gd2 S1 . 2.848(2) y
Gd2 S1 4_456 2.890(2) y
Gd2 S2 1_545 2.895(2) y
Gd2 S3 . 2.8957(19) y
Gd2 S2 4_446 2.913(2) y
Gd2 Nb1 1_445 3.5060(8) no
Gd2 Gd1 1_455 3.6838(6) no
Gd2 Gd3 1_545 3.7125(4) no
Gd2 Gd1 2_646 3.8675(6) no
Gd3 O4 . 2.305(7) y
Gd3 O3 1_455 2.354(5) y
Gd3 O1 2_646 2.456(8) y
Gd3 S1 . 2.833(2) y
Gd3 S2 . 2.904(2) y
Gd3 S1 4_456 2.910(2) y
Gd3 S2 4_456 2.930(2) y
Gd3 S3 2_656 2.9996(19) y
Gd3 Nb1 1_455 3.5139(7) no
Gd3 Gd2 1_565 3.7124(4) no
Gd3 Gd1 1_455 3.7567(5) no
Nb1 O2 1_565 1.893(6) y
Nb1 O3 . 1.903(6) y
Nb1 O1 . 1.935(4) y
Nb1 O4 1_655 2.104(4) y
Nb1 S2 . 2.5809(15) y
Nb1 S3 2_656 2.7415(19) y
Nb1 Gd1 2_756 3.4838(6) no
Nb1 Gd2 1_665 3.5060(8) no
Nb1 Gd3 1_655 3.5139(7) no
S1 Gd2 4_556 2.890(2) no
S1 Gd3 4_556 2.910(2) no
S1 Gd1 4_456 3.0952(14) no
S2 Gd2 1_565 2.895(2) no
S2 Gd2 4_566 2.913(2) no
S2 Gd3 4_556 2.930(2) no
S3 Nb1 2_646 2.7415(19) no
S3 Gd1 2_646 2.882(2) no
S3 Gd3 2_646 2.9996(19) no
O1 Gd2 2_656 2.447(8) no
O1 Gd3 2_656 2.456(8) no
O1 Gd1 2_756 2.459(4) no
O2 Nb1 1_545 1.893(6) no
O2 Gd2 1_655 2.363(5) no
O3 Gd3 1_655 2.354(5) no
O4 Nb1 1_455 2.104(4) no
O4 Gd1 2_656 2.279(4) no
O4 Gd2 1_565 2.331(8) no
